data_1535814
loop_
_publ_author_name
'Dollase, W.A.'

_publ_section_title
;
 Crystal structure and cation ordering of piemontite
;
_journal_name_full 'American Mineralogist'
_journal_page_first 710
_journal_page_last 717
_journal_volume 54
_journal_year 1969
_chemical_formula_sum 'Al2 Ca2 H Mn O13 Si3'
_chemical_name_systematic 'Ca2 Al2 Mn (Si3 O12) (O H)'
_space_group_IT_number 11
_symmetry_space_group_name_Hall '-P 2yb'
_symmetry_space_group_name_H-M 'P 1 21/m 1'
_cell_angle_alpha 90
_cell_angle_beta 115.4
_cell_angle_gamma 90
_cell_formula_units_Z 2
_cell_length_a 8.878
_cell_length_b 5.692
_cell_length_c 10.201
_cell_volume 465.663
_citation_journal_id_ASTM AMMIAY
_cod_data_source_file Dollase_AMMIAY_1969_1273.cif
_cod_data_source_block H1Al2Ca2Mn1O13Si3
_cod_original_formula_sum 'H1 Al2 Ca2 Mn1 O13 Si3'
_cod_database_code 1535814

loop_
_symmetry_equiv_pos_as_xyz
x,y,z
-x,y+1/2,-z
-x,-y,-z
x,-y-1/2,z

loop_
_atom_site_label
_atom_site_type_symbol
_atom_site_fract_x
_atom_site_fract_y
_atom_site_fract_z
_atom_site_occupancy
_atom_site_U_iso_or_equiv
Ca2 Ca+2 0.5979 0.75 0.425 1 0.0
O5 O-2 0.0424 0.75 0.1473 1 0.0
Al2 Al+3 0 0 0.5 1 0.0
Si1 Si+4 0.341 0.75 0.0448 1 0.0
O6 O-2 0.0686 0.75 0.4091 1 0.0
O9 O-2 0.6208 0.25 0.0986 1 0.0
O2 O-2 0.3058 0.9795 0.355 1 0.0
O1 O-2 0.233 0.9912 0.0356 1 0.0
Si3 Si+4 0.1855 0.75 0.3197 1 0.0
O3 O-2 0.7963 0.0163 0.3378 1 0.0
O4 O-2 0.0588 0.25 0.1318 1 0.0
Al1 Al+3 0 0 0 1 0.0
H1 H+1 0.05 0.25 0.36 1 0.0
Si2 Si+4 0.6846 0.25 0.2745 1 0.0
O10 O-2 0.0868 0.25 0.433 1 0.0
Ca1 Ca+2 0.7574 0.75 0.1533 1 0.0
O8 O-2 0.5276 0.25 0.314 1 0.0
O7 O-2 0.5145 0.75 0.1805 1 0.0
Mn1 Mn+3 0.2957 0.25 0.2216 1 0.0
